data_2237430
loop_
_publ_author_name
'Ezzayani, Khaireddine'
'Nasri, Soumaya'
'Belkhiria, Mohamed Salah'
'Daran, Jean-Claude'
'Nasri, Habib'

_publ_section_title
;
 Diaqua(5,10,15,20-tetraphenylporphyrinato-\k^4^<i>N</i>)magnesium--18-crown-6
 (1/1)
;
_journal_coeditor_code XU5669
_journal_issue 2
_journal_name_full 'Acta Crystallographica Section E'
_journal_page_first m114
_journal_page_last m115
_journal_paper_doi 10.1107/S1600536813001219
_journal_volume 69
_journal_year 2013
_chemical_formula_iupac '[Mg (C44 H28 N4) (H2 O)2], C12 H24 O6'
_chemical_formula_moiety 'C44 H32 Mg N4 O2, C12 H24 O6'
_chemical_formula_sum 'C56 H56 Mg N4 O8'
_chemical_formula_weight 937.36
_chemical_name_common
;
Diaqua(5,10,15,20-tetraphenylporphyrinato-\k^4^<i>N</i>)magnesium--
18-crown-6 (1/1)
;
_chemical_name_systematic
;
Diaqua(5,10,15,20-tetraphenylporphyrinato-\k^4^<i>N</i>)magnesium--
1,4,7,10,13,16-hexaoxacyclooctadecane (1/1)
;
_space_group_IT_number 2
_symmetry_cell_setting triclinic
_symmetry_space_group_name_Hall '-P 1'
_symmetry_space_group_name_H-M 'P -1'
_atom_sites_solution_hydrogens geom
_atom_sites_solution_primary direct
_atom_sites_solution_secondary difmap
_audit_creation_method SHELXL-97
_cell_angle_alpha 86.894(3)
_cell_angle_beta 75.163(3)
_cell_angle_gamma 79.529(3)
_cell_formula_units_Z 1
_cell_length_a 8.1440(3)
_cell_length_b 12.3080(4)
_cell_length_c 12.4170(4)
_cell_measurement_reflns_used 14229
_cell_measurement_temperature 180(2)
_cell_measurement_theta_max 28.3663
_cell_measurement_theta_min 2.8575
_cell_volume 1183.06(7)
_computing_cell_refinement 'CrysAlis RED (Oxford Diffraction, 2009)'
_computing_data_collection 'CrysAlis CCD (Oxford Diffraction, 2009)'
_computing_data_reduction 'CrysAlis RED (Oxford Diffraction, 2009)'
_computing_molecular_graphics 'ORTEPIII (Burnett & Johnson, 1996) and ORTEP-3 for Windows (Farrugia, 2012)'
_computing_publication_material 'SHELXL97 (Sheldrick, 2008)'
_computing_structure_refinement 'SHELXL97 (Sheldrick, 2008)'
_computing_structure_solution 'SIR2004 (Burla <i>et al.</i>, 2005)'
_diffrn_ambient_temperature 180(2)
_diffrn_detector_area_resol_mean 8.2632
_diffrn_measured_fraction_theta_full 0.998
_diffrn_measured_fraction_theta_max 0.998
_diffrn_measurement_device_type 'Oxford Diffraction Xcalibur (Sapphire1)'
_diffrn_measurement_method '\w scans'
_diffrn_radiation_monochromator graphite
_diffrn_radiation_source 'fine-focus sealed tube'
_diffrn_radiation_type MoK\a
_diffrn_radiation_wavelength 0.71073
_diffrn_reflns_av_R_equivalents 0.0312
_diffrn_reflns_av_sigmaI/netI 0.0205
_diffrn_reflns_limit_h_max 10
_diffrn_reflns_limit_h_min -10
_diffrn_reflns_limit_k_max 15
_diffrn_reflns_limit_k_min -15
_diffrn_reflns_limit_l_max 15
_diffrn_reflns_limit_l_min -15
_diffrn_reflns_number 23613
_diffrn_reflns_theta_full 26.02
_diffrn_reflns_theta_max 26.02
_diffrn_reflns_theta_min 2.86
_exptl_absorpt_coefficient_mu 0.100
_exptl_absorpt_correction_T_max 0.9813
_exptl_absorpt_correction_T_min 0.9462
_exptl_absorpt_correction_type multi-scan
_exptl_absorpt_process_details '(CrysAlis RED; Oxford Diffraction, 2009)'
_exptl_crystal_colour purple
_exptl_crystal_density_diffrn 1.316
_exptl_crystal_density_method 'not measured'
_exptl_crystal_description prism
_exptl_crystal_F_000 496
_exptl_crystal_size_max 0.56
_exptl_crystal_size_mid 0.51
_exptl_crystal_size_min 0.19
_refine_diff_density_max 0.461
_refine_diff_density_min -0.280
_refine_ls_goodness_of_fit_ref 1.037
_refine_ls_hydrogen_treatment mixed
_refine_ls_matrix_type full
_refine_ls_number_parameters 400
_refine_ls_number_reflns 4650
_refine_ls_number_restraints 119
_refine_ls_restrained_S_all 1.042
_refine_ls_R_factor_all 0.0518
_refine_ls_R_factor_gt 0.0444
_refine_ls_shift/su_max 0.000
_refine_ls_shift/su_mean 0.000
_refine_ls_structure_factor_coef Fsqd
_refine_ls_weighting_details 'calc w=1/[\s^2^(Fo^2^)+(0.0568P)^2^+0.6503P] where P=(Fo^2^+2Fc^2^)/3'
_refine_ls_weighting_scheme calc
_refine_ls_wR_factor_gt 0.1131
_refine_ls_wR_factor_ref 0.1184
_reflns_number_gt 4013
_reflns_number_total 4650
_reflns_threshold_expression I>2sigma(I)
_cod_data_source_file xu5669.cif
_cod_data_source_block I
_cod_database_code 2237430
_cod_database_fobs_code 2237430

loop_
_symmetry_equiv_pos_as_xyz
'x, y, z'
'-x, -y, -z'

loop_
_atom_site_type_symbol
_atom_site_label
_atom_site_fract_x
_atom_site_fract_y
_atom_site_fract_z
_atom_site_U_iso_or_equiv
_atom_site_adp_type
_atom_site_calc_flag
_atom_site_refinement_flags
_atom_site_occupancy
_atom_site_symmetry_multiplicity
_atom_site_disorder_assembly
_atom_site_disorder_group
Mg Mg1 0.0000 0.0000 0.5000 0.01893(17) Uani d S 1 2 . .
O O1 0.27384(14) -0.00267(10) 0.49625(10) 0.0273(3) Uani d D 1 1 . .
H H1O1 0.323(3) -0.0256(18) 0.5592(13) 0.050 Uiso d D 1 1 . .
H H2O1 0.360(2) -0.0260(18) 0.4278(12) 0.050 Uiso d D 1 1 . .
N N1 -0.05837(16) -0.03608(10) 0.66901(10) 0.0189(3) Uani d . 1 1 . .
N N2 -0.06769(16) 0.16696(10) 0.53555(10) 0.0185(3) Uani d . 1 1 . .
C C1 -0.04664(19) -0.13929(12) 0.71606(12) 0.0197(3) Uani d . 1 1 . .
C C2 -0.1086(2) -0.12941(13) 0.83554(13) 0.0253(3) Uani d . 1 1 . .
H H2 -0.1120 -0.1871 0.8872 0.030 Uiso calc R 1 1 . .
C C3 -0.1607(2) -0.02077(13) 0.85834(13) 0.0256(3) Uani d . 1 1 . .
H H3 -0.2093 0.0103 0.9284 0.031 Uiso calc R 1 1 . .
C C4 -0.12687(19) 0.03831(12) 0.75337(12) 0.0203(3) Uani d . 1 1 . .
C C5 -0.15851(19) 0.15423(12) 0.74036(12) 0.0202(3) Uani d . 1 1 . .
C C6 -0.12549(19) 0.21291(12) 0.63867(12) 0.0198(3) Uani d . 1 1 . .
C C7 -0.1471(2) 0.33201(13) 0.62737(13) 0.0239(3) Uani d . 1 1 . .
H H7 -0.1822 0.3827 0.6851 0.029 Uiso calc R 1 1 . .
C C8 -0.1069(2) 0.35562(12) 0.51726(13) 0.0234(3) Uani d . 1 1 . .
H H8 -0.1091 0.4256 0.4848 0.028 Uiso calc R 1 1 . .
C C9 -0.05984(19) 0.25119(12) 0.45940(12) 0.0193(3) Uani d . 1 1 . .
C C10 0.01238(19) -0.23950(12) 0.65711(12) 0.0198(3) Uani d . 1 1 . .
C C11 0.0337(2) -0.34328(12) 0.72424(12) 0.0215(3) Uani d . 1 1 . .
C C12 0.1988(2) -0.40022(13) 0.71999(14) 0.0277(4) Uani d . 1 1 . .
H H12 0.2936 -0.3734 0.6755 0.033 Uiso calc R 1 1 . .
C C13 0.2240(3) -0.49656(14) 0.78129(15) 0.0346(4) Uani d . 1 1 . .
H H13 0.3353 -0.5339 0.7777 0.042 Uiso calc R 1 1 . .
C C14 0.0846(3) -0.53712(14) 0.84755(15) 0.0355(4) Uani d . 1 1 . .
H H14 0.1015 -0.6014 0.8892 0.043 Uiso calc R 1 1 . .
C C15 -0.0798(3) -0.48205(15) 0.85186(15) 0.0373(4) Uani d . 1 1 . .
H H15 -0.1743 -0.5097 0.8958 0.045 Uiso calc R 1 1 . .
C C16 -0.1050(2) -0.38552(14) 0.79099(14) 0.0311(4) Uani d . 1 1 . .
H H16 -0.2166 -0.3485 0.7950 0.037 Uiso calc R 1 1 . .
C C17 -0.2409(2) 0.22080(12) 0.84322(12) 0.0214(3) Uani d . 1 1 . .
C C18 -0.1582(2) 0.22428(13) 0.92774(13) 0.0262(3) Uani d . 1 1 . .
H H18 -0.0482 0.1834 0.9210 0.031 Uiso calc R 1 1 . .
C C19 -0.2371(2) 0.28757(14) 1.02156(13) 0.0295(4) Uani d . 1 1 . .
H H19 -0.1797 0.2894 1.0771 0.035 Uiso calc R 1 1 . .
C C20 -0.4005(2) 0.34789(14) 1.03309(13) 0.0296(4) Uani d . 1 1 . .
H H20 -0.4535 0.3906 1.0961 0.036 Uiso calc R 1 1 . .
C C21 -0.4850(2) 0.34448(14) 0.95063(14) 0.0319(4) Uani d . 1 1 . .
H H21 -0.5958 0.3844 0.9585 0.038 Uiso calc R 1 1 . .
C C22 -0.4054(2) 0.28192(14) 0.85624(14) 0.0275(4) Uani d . 1 1 . .
H H22 -0.4631 0.2808 0.8007 0.033 Uiso calc R 1 1 . .
C C23A 0.5253(4) -0.1823(3) 0.7059(2) 0.0620(12) Uani d PD 0.80 1 A 1
H H23A 0.6378 -0.1605 0.6826 0.074 Uiso calc PR 0.80 1 A 1
H H23B 0.5341 -0.2468 0.7539 0.074 Uiso calc PR 0.80 1 A 1
O O4A 0.4741(2) -0.20837(18) 0.61214(18) 0.0495(5) Uani d PD 0.80 1 . 1
C C24A 0.3972(4) -0.0906(3) 0.7682(2) 0.0682(10) Uani d PD 0.80 1 A 1
H H24A 0.2828 -0.1097 0.7866 0.082 Uiso calc PR 0.80 1 A 1
H H24B 0.4258 -0.0775 0.8370 0.082 Uiso calc PR 0.80 1 A 1
O O2A 0.4010(3) 0.0049(2) 0.70026(15) 0.0583(5) Uani d PD 0.80 1 A 1
C C25A 0.3047(6) 0.1004(4) 0.7585(5) 0.0708(16) Uani d PD 0.80 1 A 1
H H25A 0.3639 0.1206 0.8110 0.085 Uiso calc PR 0.80 1 A 1
H H25B 0.1925 0.0859 0.8001 0.085 Uiso calc PR 0.80 1 A 1
C C26A 0.2830(3) 0.1925(3) 0.6784(3) 0.0665(10) Uani d PD 0.80 1 A 1
H H26A 0.2331 0.1705 0.6218 0.080 Uiso calc PR 0.80 1 A 1
H H26B 0.2067 0.2563 0.7168 0.080 Uiso calc PR 0.80 1 A 1
C C27A 0.4410(6) 0.3090(3) 0.5543(3) 0.0657(11) Uani d PD 0.80 1 A 1
H H27A 0.5529 0.3318 0.5349 0.079 Uiso calc PR 0.80 1 A 1
H H27B 0.3573 0.3703 0.5919 0.079 Uiso calc PR 0.80 1 A 1
C C28A 0.3963(4) 0.2866(3) 0.4501(2) 0.0658(9) Uani d PD 0.80 1 . 1
H H28A 0.2878 0.2595 0.4680 0.079 Uiso calc PR 0.80 1 . 1
H H28B 0.3831 0.3543 0.4071 0.079 Uiso calc PR 0.80 1 . 1
O O3A 0.4463(2) 0.2189(2) 0.62918(17) 0.0605(6) Uani d PD 0.80 1 A 1
C C23B 0.485(2) -0.1672(8) 0.7359(12) 0.0502(12) Uani d PDU 0.20 1 B 2
H H23C 0.3729 -0.1875 0.7676 0.060 Uiso calc PR 0.20 1 B 2
H H23D 0.5497 -0.1783 0.7925 0.060 Uiso calc PR 0.20 1 B 2
C C24B 0.3936(16) 0.0228(9) 0.7901(8) 0.0497(11) Uani d PDU 0.20 1 B 2
H H24C 0.4858 0.0447 0.8157 0.060 Uiso calc PR 0.20 1 B 2
H H24D 0.3206 -0.0108 0.8523 0.060 Uiso calc PR 0.20 1 B 2
C C25B 0.290(2) 0.1223(19) 0.750(2) 0.0485(11) Uani d PDU 0.20 1 B 2
H H25C 0.2036 0.1007 0.7179 0.058 Uiso calc PR 0.20 1 B 2
H H25D 0.2324 0.1728 0.8103 0.058 Uiso calc PR 0.20 1 B 2
C C26B 0.3267(13) 0.2581(8) 0.6048(9) 0.0466(11) Uani d PDU 0.20 1 B 2
H H26C 0.2533 0.3143 0.6558 0.056 Uiso calc PR 0.20 1 B 2
H H26D 0.2538 0.2265 0.5689 0.056 Uiso calc PR 0.20 1 B 2
C C27B 0.453(2) 0.3115(11) 0.5178(11) 0.0464(12) Uani d PDU 0.20 1 B 2
H H27C 0.3923 0.3764 0.4874 0.056 Uiso calc PR 0.20 1 B 2
H H27D 0.5364 0.3346 0.5508 0.056 Uiso calc PR 0.20 1 B 2
C C28B 0.5792(17) -0.2380(10) 0.6372(11) 0.0500(13) Uani d PDU 0.20 1 . 2
H H28C 0.6817 -0.2096 0.5971 0.060 Uiso calc PR 0.20 1 . 2
H H28D 0.6139 -0.3131 0.6611 0.060 Uiso calc PR 0.20 1 . 2
O O2B 0.4649(11) -0.0550(7) 0.7021(7) 0.0507(11) Uani d PDU 0.20 1 B 2
O O3B 0.4086(12) 0.1731(7) 0.6670(7) 0.0473(10) Uani d PDU 0.20 1 B 2
O O4B 0.5366(12) 0.2356(7) 0.4328(7) 0.0463(12) Uani d PDU 0.20 1 . 2

loop_
_atom_site_aniso_label
_atom_site_aniso_U_11
_atom_site_aniso_U_22
_atom_site_aniso_U_33
_atom_site_aniso_U_12
_atom_site_aniso_U_13
_atom_site_aniso_U_23
Mg1 0.0259(4) 0.0142(3) 0.0152(3) -0.0009(3) -0.0041(3) -0.0010(3)
O1 0.0240(6) 0.0324(6) 0.0247(6) -0.0030(5) -0.0060(5) -0.0011(5)
N1 0.0217(6) 0.0157(6) 0.0181(6) 0.0000(5) -0.0050(5) -0.0011(5)
N2 0.0218(6) 0.0166(6) 0.0162(6) -0.0011(5) -0.0047(5) -0.0009(5)
C1 0.0203(7) 0.0195(7) 0.0189(7) -0.0011(6) -0.0060(6) 0.0010(6)
C2 0.0327(9) 0.0228(8) 0.0183(8) -0.0021(6) -0.0050(6) 0.0026(6)
C3 0.0340(9) 0.0235(8) 0.0163(7) -0.0016(7) -0.0030(6) -0.0012(6)
C4 0.0222(7) 0.0205(7) 0.0171(7) -0.0005(6) -0.0045(6) -0.0022(6)
C5 0.0221(7) 0.0193(7) 0.0185(7) -0.0002(6) -0.0057(6) -0.0034(6)
C6 0.0212(7) 0.0184(7) 0.0195(7) -0.0007(6) -0.0061(6) -0.0030(6)
C7 0.0309(8) 0.0180(7) 0.0224(8) -0.0007(6) -0.0075(6) -0.0043(6)
C8 0.0315(8) 0.0154(7) 0.0237(8) -0.0029(6) -0.0084(6) -0.0010(6)
C9 0.0202(7) 0.0169(7) 0.0206(7) -0.0015(5) -0.0061(6) -0.0003(6)
C10 0.0201(7) 0.0182(7) 0.0208(7) -0.0020(6) -0.0058(6) 0.0015(6)
C11 0.0315(8) 0.0163(7) 0.0170(7) -0.0025(6) -0.0074(6) -0.0017(6)
C12 0.0316(9) 0.0249(8) 0.0265(8) -0.0020(7) -0.0092(7) 0.0017(7)
C13 0.0434(10) 0.0252(9) 0.0355(10) 0.0053(7) -0.0183(8) 0.0001(7)
C14 0.0617(12) 0.0185(8) 0.0255(9) -0.0017(8) -0.0139(8) 0.0036(7)
C15 0.0500(11) 0.0271(9) 0.0297(9) -0.0097(8) -0.0001(8) 0.0056(7)
C16 0.0330(9) 0.0263(8) 0.0300(9) -0.0026(7) -0.0030(7) 0.0038(7)
C17 0.0282(8) 0.0164(7) 0.0178(7) -0.0024(6) -0.0034(6) -0.0006(6)
C18 0.0286(8) 0.0265(8) 0.0220(8) 0.0001(6) -0.0067(6) -0.0022(6)
C19 0.0400(10) 0.0301(9) 0.0192(8) -0.0059(7) -0.0085(7) -0.0024(6)
C20 0.0414(10) 0.0233(8) 0.0187(8) -0.0019(7) 0.0007(7) -0.0047(6)
C21 0.0314(9) 0.0286(9) 0.0290(9) 0.0063(7) -0.0027(7) -0.0054(7)
C22 0.0308(9) 0.0269(8) 0.0235(8) 0.0010(7) -0.0083(7) -0.0039(6)
C23A 0.042(2) 0.091(3) 0.054(3) -0.0160(18) -0.0204(18) 0.040(2)
O4A 0.0354(10) 0.0570(13) 0.0543(13) -0.0082(9) -0.0101(9) 0.0096(10)
C24A 0.060(2) 0.115(3) 0.0319(14) -0.032(2) -0.0086(13) 0.0206(17)
O2A 0.0538(13) 0.0805(16) 0.0346(10) -0.0104(11) -0.0002(9) -0.0045(10)
C25A 0.047(2) 0.106(5) 0.053(3) -0.029(3) 0.0190(19) -0.045(3)
C26A 0.0301(15) 0.077(2) 0.089(3) -0.0051(14) -0.0012(15) -0.050(2)
C27A 0.056(2) 0.068(2) 0.078(3) -0.0151(16) -0.020(2) -0.008(2)
C28A 0.0435(17) 0.076(2) 0.076(2) -0.0041(15) -0.0145(16) -0.0034(18)
O3A 0.0388(11) 0.0919(18) 0.0554(13) -0.0145(11) -0.0143(10) -0.0184(13)
C23B 0.0502(13) 0.0501(13) 0.0497(13) -0.0081(7) -0.0120(7) 0.0002(7)
C24B 0.0495(12) 0.0499(12) 0.0491(12) -0.0080(7) -0.0117(7) 0.0003(7)
C25B 0.0482(12) 0.0488(12) 0.0483(12) -0.0084(7) -0.0120(7) -0.0004(7)
C26B 0.0461(12) 0.0469(12) 0.0472(12) -0.0086(7) -0.0120(7) -0.0007(7)
C27B 0.0459(13) 0.0468(13) 0.0471(13) -0.0086(7) -0.0125(7) 0.0001(7)
C28B 0.0501(14) 0.0499(14) 0.0498(14) -0.0082(8) -0.0125(8) -0.0002(8)
O2B 0.0504(12) 0.0504(12) 0.0499(12) -0.0074(7) -0.0112(7) 0.0010(7)
O3B 0.0470(12) 0.0478(12) 0.0474(12) -0.0088(7) -0.0117(7) -0.0008(7)
O4B 0.0457(14) 0.0465(14) 0.0471(14) -0.0084(8) -0.0127(8) 0.0009(8)

loop_
_atom_type_symbol
_atom_type_description
_atom_type_scat_dispersion_real
_atom_type_scat_dispersion_imag
_atom_type_scat_source
C C 0.0033 0.0016 'International Tables Vol C Tables 4.2.6.8 and 6.1.1.4'
H H 0.0000 0.0000 'International Tables Vol C Tables 4.2.6.8 and 6.1.1.4'
N N 0.0061 0.0033 'International Tables Vol C Tables 4.2.6.8 and 6.1.1.4'
O O 0.0106 0.0060 'International Tables Vol C Tables 4.2.6.8 and 6.1.1.4'
Mg Mg 0.0486 0.0363 'International Tables Vol C Tables 4.2.6.8 and 6.1.1.4'

loop_
_geom_angle_atom_site_label_1
_geom_angle_atom_site_label_2
_geom_angle_atom_site_label_3
_geom_angle_site_symmetry_1
_geom_angle_site_symmetry_3
_geom_angle
N2 Mg1 N2 . 2_556 180.0
N2 Mg1 N1 . . 89.79(5)
N2 Mg1 N1 2_556 . 90.21(5)
N2 Mg1 N1 . 2_556 90.21(5)
N2 Mg1 N1 2_556 2_556 89.79(5)
N1 Mg1 N1 . 2_556 180.0
N2 Mg1 O1 . . 92.86(5)
N2 Mg1 O1 2_556 . 87.14(5)
N1 Mg1 O1 . . 91.48(4)
N1 Mg1 O1 2_556 . 88.52(4)
N2 Mg1 O1 . 2_556 87.14(5)
N2 Mg1 O1 2_556 2_556 92.86(5)
N1 Mg1 O1 . 2_556 88.52(4)
N1 Mg1 O1 2_556 2_556 91.48(4)
O1 Mg1 O1 . 2_556 180.0
Mg1 O1 H1O1 . . 123.5(14)
Mg1 O1 H2O1 . . 117.8(14)
H1O1 O1 H2O1 . . 108.9(19)
C4 N1 C1 . . 107.47(12)
C4 N1 Mg1 . . 126.28(10)
C1 N1 Mg1 . . 126.10(10)
C6 N2 C9 . . 107.51(12)
C6 N2 Mg1 . . 126.51(10)
C9 N2 Mg1 . . 125.97(10)
N1 C1 C10 . . 125.43(13)
N1 C1 C2 . . 109.09(13)
C10 C1 C2 . . 125.46(14)
C3 C2 C1 . . 107.21(13)
C3 C2 H2 . . 126.4
C1 C2 H2 . . 126.4
C2 C3 C4 . . 107.15(14)
C2 C3 H3 . . 126.4
C4 C3 H3 . . 126.4
N1 C4 C5 . . 125.54(13)
N1 C4 C3 . . 109.05(13)
C5 C4 C3 . . 125.41(14)
C6 C5 C4 . . 126.02(14)
C6 C5 C17 . . 116.87(13)
C4 C5 C17 . . 117.07(13)
N2 C6 C5 . . 125.61(13)
N2 C6 C7 . . 109.11(13)
C5 C6 C7 . . 125.28(14)
C8 C7 C6 . . 107.17(14)
C8 C7 H7 . . 126.4
C6 C7 H7 . . 126.4
C7 C8 C9 . . 106.88(13)
C7 C8 H8 . . 126.6
C9 C8 H8 . . 126.6
N2 C9 C10 . 2_556 125.84(13)
N2 C9 C8 . . 109.24(13)
C10 C9 C8 2_556 . 124.92(14)
C9 C10 C1 2_556 . 126.30(14)
C9 C10 C11 2_556 . 116.47(13)
C1 C10 C11 . . 117.18(13)
C16 C11 C12 . . 118.25(14)
C16 C11 C10 . . 122.71(14)
C12 C11 C10 . . 119.04(14)
C13 C12 C11 . . 120.79(16)
C13 C12 H12 . . 119.6
C11 C12 H12 . . 119.6
C14 C13 C12 . . 120.16(17)
C14 C13 H13 . . 119.9
C12 C13 H13 . . 119.9
C15 C14 C13 . . 119.68(16)
C15 C14 H14 . . 120.2
C13 C14 H14 . . 120.2
C14 C15 C16 . . 120.15(17)
C14 C15 H15 . . 119.9
C16 C15 H15 . . 119.9
C15 C16 C11 . . 120.96(17)
C15 C16 H16 . . 119.5
C11 C16 H16 . . 119.5
C22 C17 C18 . . 118.08(14)
C22 C17 C5 . . 119.67(14)
C18 C17 C5 . . 122.25(14)
C19 C18 C17 . . 120.96(15)
C19 C18 H18 . . 119.5
C17 C18 H18 . . 119.5
C20 C19 C18 . . 120.19(16)
C20 C19 H19 . . 119.9
C18 C19 H19 . . 119.9
C19 C20 C21 . . 119.59(15)
C19 C20 H20 . . 120.2
C21 C20 H20 . . 120.2
C20 C21 C22 . . 120.24(16)
C20 C21 H21 . . 119.9
C22 C21 H21 . . 119.9
C21 C22 C17 . . 120.94(15)
C21 C22 H22 . . 119.5
C17 C22 H22 . . 119.5
O4A C23A C24A . . 109.8(3)
O4A C23A H23A . . 109.7
C24A C23A H23A . . 109.7
O4A C23A H23B . . 109.7
C24A C23A H23B . . 109.7
H23A C23A H23B . . 108.2
C28A O4A C23A 2_656 . 108.6(2)
O2A C24A C23A . . 108.2(2)
O2A C24A H24A . . 110.1
C23A C24A H24A . . 110.1
O2A C24A H24B . . 110.1
C23A C24A H24B . . 110.1
H24A C24A H24B . . 108.4
C24A O2A C25A . . 112.3(3)
O2A C25A C26A . . 109.6(4)
O2A C25A H25A . . 109.8
C26A C25A H25A . . 109.8
O2A C25A H25B . . 109.8
C26A C25A H25B . . 109.8
H25A C25A H25B . . 108.2
O3A C26A C25A . . 107.9(3)
O3A C26A H26A . . 110.1
C25A C26A H26A . . 110.1
O3A C26A H26B . . 110.1
C25A C26A H26B . . 110.1
H26A C26A H26B . . 108.4
O3A C27A C28A . . 114.9(3)
O3A C27A H27A . . 108.5
C28A C27A H27A . . 108.5
O3A C27A H27B . . 108.5
C28A C27A H27B . . 108.5
H27A C27A H27B . . 107.5
O4A C28A C27A 2_656 . 109.7(3)
O4A C28A H28A 2_656 . 109.7
C27A C28A H28A . . 109.7
O4A C28A H28B 2_656 . 109.7
C27A C28A H28B . . 109.7
H28A C28A H28B . . 108.2
C26A O3A C27A . . 113.0(3)
O2B C23B C28B . . 109.3(10)
O2B C23B H23C . . 109.8
C28B C23B H23C . . 109.8
O2B C23B H23D . . 109.8
C28B C23B H23D . . 109.8
H23C C23B H23D . . 108.3
O2B C24B C25B . . 109.7(16)
O2B C24B H24C . . 109.7
C25B C24B H24C . . 109.7
O2B C24B H24D . . 109.7
C25B C24B H24D . . 109.7
H24C C24B H24D . . 108.2
O3B C25B C24B . . 106.3(10)
O3B C25B H25C . . 110.5
C24B C25B H25C . . 110.5
O3B C25B H25D . . 110.5
C24B C25B H25D . . 110.5
H25C C25B H25D . . 108.7
O3B C26B C27B . . 113.2(12)
O3B C26B H26C . . 108.9
C27B C26B H26C . . 108.9
O3B C26B H26D . . 108.9
C27B C26B H26D . . 108.9
H26C C26B H26D . . 107.8
O4B C27B C26B . . 109.0(10)
O4B C27B H27C . . 109.9
C26B C27B H27C . . 109.9
O4B C27B H27D . . 109.9
C26B C27B H27D . . 109.9
H27C C27B H27D . . 108.3
O4B C28B C23B 2_656 . 107.2(13)
O4B C28B H28C 2_656 . 110.3
C23B C28B H28C . . 110.3
O4B C28B H28D 2_656 . 110.3
C23B C28B H28D . . 110.3
H28C C28B H28D . . 108.5
C23B O2B C24B . . 115.3(10)
C25B O3B C26B . . 113.4(10)
C27B O4B C28B . 2_656 106.0(12)

loop_
_geom_bond_atom_site_label_1
_geom_bond_atom_site_label_2
_geom_bond_site_symmetry_2
_geom_bond_distance
Mg1 N2 . 2.0697(12)
Mg1 N2 2_556 2.0697(12)
Mg1 N1 . 2.0717(12)
Mg1 N1 2_556 2.0717(12)
Mg1 O1 . 2.2130(11)
Mg1 O1 2_556 2.2130(11)
O1 H1O1 . 0.972(10)
O1 H2O1 . 0.972(10)
N1 C4 . 1.3659(19)
N1 C1 . 1.3669(18)
N2 C6 . 1.3615(19)
N2 C9 . 1.3638(19)
C1 C10 . 1.411(2)
C1 C2 . 1.444(2)
C2 C3 . 1.350(2)
C2 H2 . 0.9300
C3 C4 . 1.446(2)
C3 H3 . 0.9300
C4 C5 . 1.411(2)
C5 C6 . 1.409(2)
C5 C17 . 1.493(2)
C6 C7 . 1.448(2)
C7 C8 . 1.350(2)
C7 H7 . 0.9300
C8 C9 . 1.447(2)
C8 H8 . 0.9300
C9 C10 2_556 1.407(2)
C10 C9 2_556 1.407(2)
C10 C11 . 1.495(2)
C11 C16 . 1.386(2)
C11 C12 . 1.388(2)
C12 C13 . 1.386(2)
C12 H12 . 0.9300
C13 C14 . 1.378(3)
C13 H13 . 0.9300
C14 C15 . 1.375(3)
C14 H14 . 0.9300
C15 C16 . 1.385(2)
C15 H15 . 0.9300
C16 H16 . 0.9300
C17 C22 . 1.387(2)
C17 C18 . 1.391(2)
C18 C19 . 1.382(2)
C18 H18 . 0.9300
C19 C20 . 1.377(2)
C19 H19 . 0.9300
C20 C21 . 1.378(3)
C20 H20 . 0.9300
C21 C22 . 1.383(2)
C21 H21 . 0.9300
C22 H22 . 0.9300
C23A O4A . 1.404(3)
C23A C24A . 1.488(4)
C23A H23A . 0.9700
C23A H23B . 0.9700
O4A C28A 2_656 1.389(4)
C24A O2A . 1.410(3)
C24A H24A . 0.9700
C24A H24B . 0.9700
O2A C25A . 1.410(5)
C25A C26A . 1.484(3)
C25A H25A . 0.9700
C25A H25B . 0.9700
C26A O3A . 1.402(3)
C26A H26A . 0.9700
C26A H26B . 0.9700
C27A O3A . 1.409(3)
C27A C28A . 1.483(3)
C27A H27A . 0.9700
C27A H27B . 0.9700
C28A O4A 2_656 1.389(4)
C28A H28A . 0.9700
C28A H28B . 0.9700
C23B O2B . 1.413(6)
C23B C28B . 1.497(6)
C23B H23C . 0.9700
C23B H23D . 0.9700
C24B O2B . 1.427(6)
C24B C25B . 1.497(6)
C24B H24C . 0.9700
C24B H24D . 0.9700
C25B O3B . 1.420(6)
C25B H25C . 0.9700
C25B H25D . 0.9700
C26B O3B . 1.435(6)
C26B C27B . 1.500(6)
C26B H26C . 0.9700
C26B H26D . 0.9700
C27B O4B . 1.400(6)
C27B H27C . 0.9700
C27B H27D . 0.9700
C28B O4B 2_656 1.433(15)
C28B H28C . 0.9700
C28B H28D . 0.9700
O4B C28B 2_656 1.433(15)

loop_
_geom_hbond_atom_site_label_D
_geom_hbond_atom_site_label_H
_geom_hbond_atom_site_label_A
_geom_hbond_site_symmetry_A
_geom_hbond_distance_DH
_geom_hbond_distance_HA
_geom_hbond_distance_DA
_geom_hbond_angle_DHA
_geom_hbond_publ_flag
O1 H1O1 O2A 1_555 0.97(2) 2.083(19) 2.984(2) 153.2(18) yes
O1 H2O1 O2A 2_656 0.972(16) 2.222(16) 3.105(2) 150.4(16) yes
O1 H1O1 O2B 1_555 0.97(2) 2.33(2) 3.297(10) 170(2) yes
O1 H2O1 O2B 2_656 0.97(2) 2.190(19) 2.962(8) 135.0(10) yes
C15 H15 Cg4 1_545 0.9300 2.96 3.730(2) 141 yes
C27A H27A Cg2 1_655 0.9700 2.86 3.671(5) 142 yes
C26B H26D Cg2 1_555 0.9700 2.89 3.678(11) 139 yes
C27B H27D Cg2 1_655 0.9700 2.94 3.715(17) 139 yes
